data_7048482
loop_
_publ_author_name
'Pal, Nabhendu'
'Majumdar, Amit'

_publ_section_title
;
 Transfer of hydrosulfide from thiols to iron(ii): a convenient synthetic
 route to nonheme diiron(ii)-hydrosulfide complexes.
;
_journal_issue 18
_journal_name_full 'Dalton transactions (Cambridge, England : 2003)'
_journal_page_first 5903
_journal_page_last 5908
_journal_paper_doi 10.1039/c8dt04092c
_journal_volume 48
_journal_year 2019
_chemical_formula_moiety 'C49 H64 Fe2 N12 O3 S, 2(B F4), 2(C3 H7 N O)'
_chemical_formula_sum 'C55 H78 B2 F8 Fe2 N14 O5 S'
_chemical_formula_weight 1332.69
_space_group_crystal_system triclinic
_space_group_IT_number 2
_space_group_name_Hall '-P 1'
_space_group_name_H-M_alt 'P -1'
_symmetry_space_group_name_Hall '-P 1'
_symmetry_space_group_name_H-M 'P -1'
_atom_sites_solution_hydrogens mixed
_atom_sites_solution_primary dual
_audit_creation_date 2018-11-29
_audit_creation_method
;
Olex2 1.2
(compiled 2018.05.29 svn.r3508 for OlexSys, GUI svn.r5506)
;
_audit_update_record
;
2018-12-03 deposited with the CCDC.
2019-01-04 downloaded from the CCDC.
;
_cell_angle_alpha 102.922(5)
_cell_angle_beta 96.739(5)
_cell_angle_gamma 98.616(6)
_cell_formula_units_Z 2
_cell_length_a 12.226(2)
_cell_length_b 15.384(3)
_cell_length_c 18.398(3)
_cell_measurement_reflns_used 9972
_cell_measurement_temperature 100(2)
_cell_measurement_theta_max 25.51
_cell_measurement_theta_min 2.33
_cell_volume 3293.6(10)
_computing_cell_refinement 'SAINT v8.38A (Bruker, 2016)'
_computing_data_collection 'APEX2 v2017.3-0 (Bruker-Axs,2016)'
_computing_data_reduction 'SAINT v8.38A (Bruker, 2016)'
_computing_molecular_graphics 'Olex2 (Dolomanov et al., 2009)'
_computing_publication_material 'Olex2 (Dolomanov et al., 2009)'
_computing_structure_refinement 'ShelXL (Sheldrick, 2015)'
_computing_structure_solution 'ShelXD (Sheldrick, 2015)'
_diffrn_ambient_temperature 100(2)
_diffrn_measured_fraction_theta_full 0.980
_diffrn_measured_fraction_theta_max 0.971
_diffrn_measurement_device_type 'Bruker D8VENTURE with PHOTON II Detector'
_diffrn_measurement_method 'phi, omega and kappa scan'
_diffrn_radiation_probe x-ray
_diffrn_radiation_type MoK\a
_diffrn_radiation_wavelength 0.71073
_diffrn_reflns_av_R_equivalents 0.0653
_diffrn_reflns_av_unetI/netI 0.0866
_diffrn_reflns_Laue_measured_fraction_full 0.980
_diffrn_reflns_Laue_measured_fraction_max 0.971
_diffrn_reflns_limit_h_max 14
_diffrn_reflns_limit_h_min -14
_diffrn_reflns_limit_k_max 18
_diffrn_reflns_limit_k_min -18
_diffrn_reflns_limit_l_max 22
_diffrn_reflns_limit_l_min -21
_diffrn_reflns_number 26542
_diffrn_reflns_point_group_measured_fraction_full 0.980
_diffrn_reflns_point_group_measured_fraction_max 0.971
_diffrn_reflns_theta_full 25.242
_diffrn_reflns_theta_max 25.619
_diffrn_reflns_theta_min 2.300
_diffrn_source_type Micro-focus
_diffrn_standards_number 0
_exptl_absorpt_coefficient_mu 0.550
_exptl_absorpt_correction_T_max 0.7452
_exptl_absorpt_correction_T_min 0.4597
_exptl_absorpt_correction_type multi-scan
_exptl_absorpt_process_details
;
SADABS-2016/2 (Bruker,2016/2) was used for absorption correction.
wR2(int) was 0.1305 before and 0.0859 after correction.
The Ratio of minimum to maximum transmission is 0.6169.
The \l/2 correction factor is Not present.
;
_exptl_crystal_colour colorless
_exptl_crystal_density_diffrn 1.344
_exptl_crystal_density_method 'not measured'
_exptl_crystal_description block
_exptl_crystal_F_000 1392
_exptl_crystal_size_max 0.22
_exptl_crystal_size_mid 0.2
_exptl_crystal_size_min 0.18
_refine_diff_density_max 1.081
_refine_diff_density_min -0.728
_refine_diff_density_rms 0.103
_refine_ls_extinction_method none
_refine_ls_goodness_of_fit_ref 1.032
_refine_ls_hydrogen_treatment mixed
_refine_ls_matrix_type full
_refine_ls_number_parameters 776
_refine_ls_number_reflns 12066
_refine_ls_number_restraints 42
_refine_ls_restrained_S_all 1.035
_refine_ls_R_factor_all 0.1296
_refine_ls_R_factor_gt 0.0918
_refine_ls_shift/su_max 0.001
_refine_ls_shift/su_mean 0.000
_refine_ls_structure_factor_coef Fsqd
_refine_ls_weighting_details 'w=1/[\s^2^(Fo^2^)+(0.0520P)^2^+20.1470P] where P=(Fo^2^+2Fc^2^)/3'
_refine_ls_weighting_scheme calc
_refine_ls_wR_factor_gt 0.2053
_refine_ls_wR_factor_ref 0.2338
_reflns_Friedel_coverage 0.000
_reflns_number_gt 8328
_reflns_number_total 12066
_reflns_threshold_expression 'I > 2\s(I)'
_cod_data_source_file c8dt04092c2.cif
_cod_data_source_block 1b
_cod_depositor_comments 'Adding full bibliography for 7048480--7048483.cif.'
_cod_original_cell_volume 3293.5(10)
_cod_database_code 7048482
_shelxl_version_number 2014-3
_shelx_space_group_comment
;
The symmetry employed for this shelxl refinement is uniquely defined
by the following loop, which should always be used as a source of
symmetry information in preference to the above space-group names.
They are only intended as comments.
;
_shelx_estimated_absorpt_t_max 0.908
_shelx_estimated_absorpt_t_min 0.889
_olex2_refinement_description
;
1. Fixed Uiso
 At 1.2 times of:
  All C(H) groups, All C(H,H) groups
 At 1.5 times of:
  All C(H,H,H) groups
2. Restrained distances
 S1-H1
 1.2 with sigma of 0.02
 N12-C48B \\sim N12-C48A \\sim N12-C49A \\sim N12-C49B
 with sigma of 0.02
 F4B-B1 \\sim F4A-B1
 with sigma of 0.02
 F5-B2 \\sim F7B-B2 \\sim F7A-B2 \\sim F6A-B2 \\sim F6B-B2 \\sim F8A-B2 \\sim
F8B-B2
 with sigma of 0.02
 C2A-C1 \\sim C23A-C1 \\sim C2B-C1 \\sim C23B-C1
 with sigma of 0.02
 N6-C23A \\sim N6-C23B \\sim N1-C2B \\sim N1-C2A
 with sigma of 0.02
 N6-C24A \\sim N6-C24B
 with sigma of 0.02
3. Uiso/Uaniso restraints and constraints
Uanis(C47) = Uanis(C48A) = Uanis(C48B) = Uanis(C49A) = Uanis(C49B)
Uanis(F5) = Uanis(F7B) = Uanis(F7A) = Uanis(F6A) = Uanis(F6B) = Uanis(F8B) =
Uanis(F8A)
Uanis(F1) = Uanis(F4A) = Uanis(F4B)
Uanis(C23A) = Uanis(C2A) = Uanis(C2B) = Uanis(C23B) = Uanis(C24A) = Uanis(C24B)
Uanis(N7) = Uanis(N8)
4. Others
 Sof(H1B)=Sof(C2B)=Sof(H2BA)=Sof(H2BB)=Sof(C23B)=Sof(H23C)=Sof(H23D)=Sof(C24B)=
 Sof(H24C)=Sof(H24D)=Sof(C48B)=Sof(H48D)=Sof(H48E)=Sof(H48F)=Sof(C49B)=
 Sof(H49D)=Sof(H49E)=Sof(H49F)=Sof(F4B)=Sof(F6B)=Sof(F7B)=Sof(F8B)=1-FVAR(1)
 Sof(H1A)=Sof(C2A)=Sof(H2AA)=Sof(H2AB)=Sof(C23A)=Sof(H23A)=Sof(H23B)=Sof(C24A)=
 Sof(H24A)=Sof(H24B)=Sof(C48A)=Sof(H48A)=Sof(H48B)=Sof(H48C)=Sof(C49A)=
 Sof(H49A)=Sof(H49B)=Sof(H49C)=Sof(F4A)=Sof(F6A)=Sof(F7A)=Sof(F8A)=FVAR(1)
5.a Ternary CH refined with riding coordinates:
 C1(H1A), C1(H1B)
5.b Secondary CH2 refined with riding coordinates:
 C2A(H2AA,H2AB), C2B(H2BA,H2BB), C3(H3A,H3B), C11(H11A,H11B), C13(H13A,H13B),
 C21(H21A,H21B), C23A(H23A,H23B), C23B(H23C,H23D), C24A(H24A,H24B), C24B(H24C,
 H24D), C32(H32A,H32B), C34(H34A,H34B), C42(H42A,H42B)
5.c Aromatic/amide H refined with riding coordinates:
 C6(H6), C7(H7), C8(H8), C9(H9), C16(H16), C17(H17), C18(H18), C19(H19),
 C27(H27), C28(H28), C29(H29), C30(H30), C37(H37), C38(H38), C39(H39), C40(H40),
  C44(H44), C47(H47), C50(H50), C53(H53)
5.d Idealised Me refined as rotating group:
 C12(H12A,H12B,H12C), C22(H22A,H22B,H22C), C33(H33A,H33B,H33C), C43(H43A,H43B,
 H43C), C45(H45A,H45B,H45C), C46(H46A,H46B,H46C), C48A(H48A,H48B,H48C),
 C48B(H48D,H48E,H48F), C49A(H49A,H49B,H49C), C49B(H49D,H49E,H49F), C51(H51A,
 H51B,H51C), C52(H52A,H52B,H52C), C54(H54A,H54B,H54C), C55(H55A,H55B,H55C)
;
_olex2_submission_special_instructions 'No special instructions were received'

loop_
_space_group_symop_operation_xyz
'x, y, z'
'-x, -y, -z'

loop_
_atom_site_label
_atom_site_type_symbol
_atom_site_fract_x
_atom_site_fract_y
_atom_site_fract_z
_atom_site_U_iso_or_equiv
_atom_site_adp_type
_atom_site_occupancy
_atom_site_site_symmetry_order
_atom_site_calc_flag
_atom_site_refinement_flags_posn
_atom_site_refinement_flags_occupancy
_atom_site_disorder_assembly
_atom_site_disorder_group
Fe1 Fe 0.54486(7) 0.60263(6) 0.75807(4) 0.0354(2) Uani 1 1 d . . . .
Fe2 Fe 0.59672(7) 0.84690(6) 0.81298(4) 0.0329(2) Uani 1 1 d . . . .
S1 S 0.40332(12) 0.82031(10) 0.76961(8) 0.0346(3) Uani 1 1 d D . . .
O1 O 0.6442(3) 0.7269(3) 0.7968(2) 0.0426(10) Uani 1 1 d . . . .
O2 O 0.3691(3) 0.5876(3) 0.7334(2) 0.0388(10) Uani 1 1 d . . . .
O3 O 0.5197(5) 0.6086(4) 0.8753(3) 0.0693(16) Uani 1 1 d . . . .
N1 N 0.7209(4) 0.5639(4) 0.7529(3) 0.0416(13) Uani 1 1 d D . . .
N2 N 0.5725(4) 0.6050(3) 0.6459(2) 0.0296(10) Uani 1 1 d . . . .
N3 N 0.6660(4) 0.5675(3) 0.5500(3) 0.0337(11) Uani 1 1 d . . . .
N4 N 0.5222(4) 0.4551(4) 0.7497(3) 0.0402(12) Uani 1 1 d . . . .
N5 N 0.5967(6) 0.3353(4) 0.7644(3) 0.0563(16) Uani 1 1 d . . . .
N6 N 0.7876(4) 0.8954(3) 0.8598(2) 0.0341(11) Uani 1 1 d D . . .
N7 N 0.6508(4) 0.9399(4) 0.7495(3) 0.0382(8) Uani 1 1 d . . . .
N8 N 0.7815(4) 1.0434(4) 0.7261(3) 0.0382(8) Uani 1 1 d . . . .
N9 N 0.6032(4) 0.8851(3) 0.9298(3) 0.0343(11) Uani 1 1 d . . . .
N10 N 0.6933(5) 0.9544(4) 1.0459(3) 0.0451(13) Uani 1 1 d . . . .
N11 N 0.2028(5) 0.6193(4) 0.7591(4) 0.0633(18) Uani 1 1 d . . . .
N12 N 0.5509(6) 0.6479(4) 1.0018(3) 0.0661(18) Uani 1 1 d D . . .
C1 C 0.7583(5) 0.7313(4) 0.7998(4) 0.0423(15) Uani 1 1 d D . . .
H1A H 0.7775 0.7436 0.7513 0.051 Uiso 0.676(5) 1 calc R P A 1
H1B H 0.7675 0.7198 0.8514 0.051 Uiso 0.324(5) 1 calc R P A 2
C2A C 0.7927(7) 0.6418(5) 0.8047(5) 0.0352(11) Uani 0.676(5) 1 d D P A 1
H2AA H 0.8704 0.6432 0.7941 0.042 Uiso 0.676(5) 1 calc R P A 1
H2AB H 0.7920 0.6348 0.8569 0.042 Uiso 0.676(5) 1 calc R P A 1
C2B C 0.8055(12) 0.6517(9) 0.7674(10) 0.0352(11) Uani 0.324(5) 1 d D P A 2
H2BA H 0.8720 0.6487 0.8024 0.042 Uiso 0.324(5) 1 calc R P A 2
H2BB H 0.8303 0.6583 0.7192 0.042 Uiso 0.324(5) 1 calc R P A 2
C3 C 0.7365(5) 0.5357(4) 0.6739(3) 0.0376(14) Uani 1 1 d . . . .
H3A H 0.7238 0.4686 0.6579 0.045 Uiso 1 1 calc R . . .
H3B H 0.8145 0.5591 0.6690 0.045 Uiso 1 1 calc R . . .
C4 C 0.6578(5) 0.5701(4) 0.6238(3) 0.0343(13) Uani 1 1 d . . . .
C5 C 0.5224(5) 0.6308(4) 0.5843(3) 0.0305(12) Uani 1 1 d . . . .
C6 C 0.4338(5) 0.6766(4) 0.5775(3) 0.0347(13) Uani 1 1 d . . . .
H6 H 0.3966 0.6962 0.6191 0.042 Uiso 1 1 calc R . . .
C7 C 0.4019(5) 0.6924(4) 0.5082(3) 0.0369(13) Uani 1 1 d . . . .
H7 H 0.3405 0.7226 0.5014 0.044 Uiso 1 1 calc R . . .
C8 C 0.4581(5) 0.6649(4) 0.4471(3) 0.0446(15) Uani 1 1 d . . . .
H8 H 0.4333 0.6763 0.3998 0.054 Uiso 1 1 calc R . . .
C9 C 0.5471(5) 0.6224(4) 0.4540(3) 0.0388(14) Uani 1 1 d . . . .
H9 H 0.5852 0.6041 0.4125 0.047 Uiso 1 1 calc R . . .
C10 C 0.5802(5) 0.6067(4) 0.5236(3) 0.0328(12) Uani 1 1 d . . . .
C11 C 0.7507(5) 0.5331(4) 0.5069(4) 0.0406(14) Uani 1 1 d . . . .
H11A H 0.7140 0.5005 0.4550 0.049 Uiso 1 1 calc R . . .
H11B H 0.7832 0.4892 0.5307 0.049 Uiso 1 1 calc R . . .
C12 C 0.8433(6) 0.6073(5) 0.5026(4) 0.059(2) Uani 1 1 d . . . .
H12A H 0.8124 0.6487 0.4758 0.088 Uiso 1 1 calc GR . . .
H12B H 0.8993 0.5806 0.4754 0.088 Uiso 1 1 calc GR . . .
H12C H 0.8787 0.6409 0.5538 0.088 Uiso 1 1 calc GR . . .
C13 C 0.7238(6) 0.4878(6) 0.7892(4) 0.056(2) Uani 1 1 d . . . .
H13A H 0.7393 0.5112 0.8447 0.067 Uiso 1 1 calc R . . .
H13B H 0.7844 0.4553 0.7734 0.067 Uiso 1 1 calc R . . .
C14 C 0.6151(6) 0.4250(5) 0.7671(3) 0.0484(17) Uani 1 1 d . . . .
C15 C 0.4373(6) 0.3794(5) 0.7364(3) 0.0464(16) Uani 1 1 d . . . .
C16 C 0.3231(6) 0.3687(5) 0.7149(4) 0.0469(16) Uani 1 1 d . . . .
H16 H 0.2894 0.4189 0.7087 0.056 Uiso 1 1 calc R . . .
C17 C 0.2587(7) 0.2832(5) 0.7026(4) 0.0564(19) Uani 1 1 d . . . .
H17 H 0.1801 0.2754 0.6875 0.068 Uiso 1 1 calc R . . .
C18 C 0.3052(8) 0.2082(6) 0.7116(4) 0.066(2) Uani 1 1 d . . . .
H18 H 0.2583 0.1506 0.7028 0.080 Uiso 1 1 calc R . . .
C19 C 0.4175(9) 0.2171(5) 0.7328(4) 0.067(2) Uani 1 1 d . . . .
H19 H 0.4505 0.1668 0.7395 0.081 Uiso 1 1 calc R . . .
C20 C 0.4823(7) 0.3030(5) 0.7442(4) 0.0515(18) Uani 1 1 d . . . .
C21 C 0.6844(8) 0.2822(7) 0.7788(5) 0.080(3) Uani 1 1 d . . . .
H21A H 0.7470 0.2976 0.7517 0.096 Uiso 1 1 calc R . . .
H21B H 0.6532 0.2168 0.7590 0.096 Uiso 1 1 calc R . . .
C22 C 0.7277(9) 0.3008(7) 0.8614(5) 0.091(3) Uani 1 1 d . . . .
H22A H 0.7820 0.2616 0.8694 0.136 Uiso 1 1 calc GR . . .
H22B H 0.6653 0.2884 0.8887 0.136 Uiso 1 1 calc GR . . .
H22C H 0.7643 0.3645 0.8802 0.136 Uiso 1 1 calc GR . . .
C23A C 0.8231(7) 0.8062(6) 0.8610(5) 0.0352(11) Uani 0.676(5) 1 d D P A 1
H23A H 0.9036 0.8114 0.8563 0.042 Uiso 0.676(5) 1 calc R P A 1
H23B H 0.8138 0.7923 0.9101 0.042 Uiso 0.676(5) 1 calc R P A 1
C23B C 0.8378(12) 0.8203(9) 0.8253(10) 0.0352(11) Uani 0.324(5) 1 d D P A 2
H23C H 0.9006 0.8143 0.8619 0.042 Uiso 0.324(5) 1 calc R P A 2
H23D H 0.8694 0.8342 0.7811 0.042 Uiso 0.324(5) 1 calc R P A 2
C24A C 0.8432(7) 0.9398(7) 0.8064(5) 0.0352(11) Uani 0.676(5) 1 d D P A 1
H24A H 0.8737 0.8950 0.7706 0.042 Uiso 0.676(5) 1 calc R P A 1
H24B H 0.9058 0.9888 0.8345 0.042 Uiso 0.676(5) 1 calc R P A 1
C24B C 0.8314(14) 0.9822(12) 0.8385(10) 0.0352(11) Uani 0.324(5) 1 d D P A 2
H24C H 0.9108 0.9852 0.8313 0.042 Uiso 0.324(5) 1 calc R P A 2
H24D H 0.8255 1.0359 0.8782 0.042 Uiso 0.324(5) 1 calc R P A 2
C25 C 0.7567(5) 0.9787(5) 0.7640(4) 0.0439(15) Uani 1 1 d . . . .
C26 C 0.6020(5) 0.9793(4) 0.6958(3) 0.0323(12) Uani 1 1 d . . . .
C27 C 0.4934(5) 0.9640(5) 0.6584(3) 0.0420(15) Uani 1 1 d . . . .
H27 H 0.4368 0.9204 0.6681 0.050 Uiso 1 1 calc R . . .
C28 C 0.4694(6) 1.0134(5) 0.6069(4) 0.0504(17) Uani 1 1 d . . . .
H28 H 0.3953 1.0038 0.5806 0.060 Uiso 1 1 calc R . . .
C29 C 0.5522(6) 1.0775(5) 0.5924(4) 0.0495(17) Uani 1 1 d . . . .
H29 H 0.5324 1.1109 0.5568 0.059 Uiso 1 1 calc R . . .
C30 C 0.6602(6) 1.0939(5) 0.6276(4) 0.0460(16) Uani 1 1 d . . . .
H30 H 0.7166 1.1368 0.6171 0.055 Uiso 1 1 calc R . . .
C31 C 0.6828(5) 1.0439(4) 0.6800(3) 0.0371(13) Uani 1 1 d . . . .
C32 C 0.8895(6) 1.1040(6) 0.7302(4) 0.0580(19) Uani 1 1 d . . . .
H32A H 0.8756 1.1646 0.7258 0.070 Uiso 1 1 calc R . . .
H32B H 0.9365 1.1115 0.7796 0.070 Uiso 1 1 calc R . . .
C33 C 0.9489(6) 1.0657(6) 0.6689(5) 0.067(2) Uani 1 1 d . . . .
H33A H 0.9041 1.0616 0.6200 0.101 Uiso 1 1 calc GR . . .
H33B H 0.9605 1.0050 0.6724 0.101 Uiso 1 1 calc GR . . .
H33C H 1.0216 1.1050 0.6734 0.101 Uiso 1 1 calc GR . . .
C34 C 0.8029(6) 0.9466(6) 0.9363(4) 0.064(2) Uani 1 1 d . . . .
H34A H 0.8202 1.0122 0.9382 0.076 Uiso 1 1 calc R . . .
H34B H 0.8671 0.9311 0.9657 0.076 Uiso 1 1 calc R . . .
C35 C 0.6998(5) 0.9272(4) 0.9707(3) 0.0413(15) Uani 1 1 d . . . .
C36 C 0.5273(5) 0.8841(4) 0.9806(3) 0.0328(12) Uani 1 1 d . . . .
C37 C 0.4141(5) 0.8490(4) 0.9679(3) 0.0406(14) Uani 1 1 d . . . .
H37 H 0.3755 0.8210 0.9183 0.049 Uiso 1 1 calc R . . .
C38 C 0.3590(6) 0.8559(5) 1.0296(4) 0.0480(16) Uani 1 1 d . . . .
H38 H 0.2817 0.8303 1.0229 0.058 Uiso 1 1 calc R . . .
C39 C 0.4157(6) 0.9002(5) 1.1019(4) 0.0483(16) Uani 1 1 d . . . .
H39 H 0.3751 0.9051 1.1432 0.058 Uiso 1 1 calc R . . .
C40 C 0.5272(6) 0.9368(4) 1.1156(3) 0.0477(17) Uani 1 1 d . . . .
H40 H 0.5649 0.9673 1.1649 0.057 Uiso 1 1 calc R . . .
C41 C 0.5822(5) 0.9268(4) 1.0535(3) 0.0378(14) Uani 1 1 d . . . .
C42 C 0.7789(7) 1.0087(6) 1.1069(4) 0.071(2) Uani 1 1 d . . . .
H42A H 0.7465 1.0552 1.1396 0.085 Uiso 1 1 calc R . . .
H42B H 0.8397 1.0402 1.0859 0.085 Uiso 1 1 calc R . . .
C43 C 0.8254(7) 0.9496(7) 1.1524(5) 0.083(3) Uani 1 1 d . . . .
H43A H 0.8597 0.9050 1.1203 0.124 Uiso 1 1 calc GR . . .
H43B H 0.7649 0.9181 1.1727 0.124 Uiso 1 1 calc GR . . .
H43C H 0.8821 0.9871 1.1942 0.124 Uiso 1 1 calc GR . . .
C44 C 0.3102(6) 0.6246(5) 0.7764(4) 0.0540(18) Uani 1 1 d . . . .
H44 H 0.3457 0.6592 0.8252 0.065 Uiso 1 1 calc R . . .
C45 C 0.1438(7) 0.5692(6) 0.6855(6) 0.081(3) Uani 1 1 d . . . .
H45A H 0.1969 0.5627 0.6495 0.122 Uiso 1 1 calc GR . . .
H45B H 0.0867 0.6019 0.6686 0.122 Uiso 1 1 calc GR . . .
H45C H 0.1078 0.5090 0.6884 0.122 Uiso 1 1 calc GR . . .
C46 C 0.1382(8) 0.6695(8) 0.8103(8) 0.123(5) Uani 1 1 d . . . .
H46A H 0.1893 0.7104 0.8535 0.185 Uiso 1 1 calc GR . . .
H46B H 0.0866 0.6267 0.8282 0.185 Uiso 1 1 calc GR . . .
H46C H 0.0953 0.7049 0.7835 0.185 Uiso 1 1 calc GR . . .
C47 C 0.5707(9) 0.6476(6) 0.9341(5) 0.0729(18) Uani 1 1 d . . . .
H47 H 0.6384 0.6858 0.9320 0.087 Uiso 1 1 calc R . . .
C48A C 0.4535(11) 0.5867(8) 1.0129(7) 0.0729(18) Uani 0.676(5) 1 d D P A 1
H48A H 0.3942 0.6211 1.0256 0.109 Uiso 0.676(5) 1 calc GR P A 1
H48B H 0.4754 0.5590 1.0542 0.109 Uiso 0.676(5) 1 calc GR P A 1
H48C H 0.4260 0.5391 0.9664 0.109 Uiso 0.676(5) 1 calc GR P A 1
C48B C 0.4279(15) 0.6233(19) 1.0032(15) 0.0729(18) Uani 0.324(5) 1 d D P A 2
H48D H 0.3924 0.6759 1.0012 0.109 Uiso 0.324(5) 1 calc GR P A 2
H48E H 0.4167 0.6046 1.0497 0.109 Uiso 0.324(5) 1 calc GR P A 2
H48F H 0.3943 0.5732 0.9595 0.109 Uiso 0.324(5) 1 calc GR P A 2
C49A C 0.6311(12) 0.7077(9) 1.0658(6) 0.0729(18) Uani 0.676(5) 1 d D P A 1
H49A H 0.6979 0.7326 1.0473 0.109 Uiso 0.676(5) 1 calc GR P A 1
H49B H 0.6524 0.6728 1.1020 0.109 Uiso 0.676(5) 1 calc GR P A 1
H49C H 0.5963 0.7574 1.0906 0.109 Uiso 0.676(5) 1 calc GR P A 1
C49B C 0.589(3) 0.705(2) 1.0775(10) 0.0729(18) Uani 0.324(5) 1 d D P A 2
H49D H 0.6592 0.7452 1.0785 0.109 Uiso 0.324(5) 1 calc GR P A 2
H49E H 0.6005 0.6666 1.1127 0.109 Uiso 0.324(5) 1 calc GR P A 2
H49F H 0.5320 0.7411 1.0924 0.109 Uiso 0.324(5) 1 calc GR P A 2
H1 H 0.383(16) 0.894(6) 0.793(11) 0.30(9) Uiso 1 1 d D . . .
F1 F 0.9184(4) 0.4055(3) 0.5904(3) 0.0739(11) Uani 1 1 d . . . .
F2 F 0.9381(4) 0.4184(4) 0.7150(2) 0.0738(13) Uani 1 1 d . . . .
F3 F 0.8067(4) 0.3099(3) 0.6353(3) 0.0809(14) Uani 1 1 d . . . .
F4A F 0.9989(6) 0.3094(6) 0.6327(5) 0.0739(11) Uani 0.676(5) 1 d D P A 1
F4B F 0.9638(14) 0.2832(11) 0.6479(10) 0.0739(11) Uani 0.324(5) 1 d D P A 2
B1 B 0.9141(6) 0.3571(6) 0.6453(5) 0.0484(19) Uani 1 1 d D . . .
F5 F 0.9066(4) 1.1660(4) 0.9158(3) 0.0882(11) Uani 1 1 d D . . .
F6A F 0.9366(7) 1.2765(6) 1.0133(5) 0.0882(11) Uani 0.676(5) 1 d D P A 1
F6B F 0.9784(15) 1.2694(11) 1.0435(8) 0.0882(11) Uani 0.324(5) 1 d D P A 2
F7A F 0.9406(7) 1.1429(6) 1.0329(5) 0.0882(11) Uani 0.676(5) 1 d D P A 1
F7B F 0.9726(16) 1.1175(11) 1.0100(10) 0.0882(11) Uani 0.324(5) 1 d D P A 2
F8A F 1.0855(6) 1.2194(6) 0.9786(5) 0.0882(11) Uani 0.676(5) 1 d D P A 1
F8B F 1.0757(12) 1.1836(14) 0.9643(11) 0.0882(11) Uani 0.324(5) 1 d D P A 2
B2 B 0.9726(6) 1.1967(5) 0.9845(4) 0.058(2) Uani 1 1 d D . . .
O4 O 0.8820(4) 0.8072(4) 0.6483(2) 0.0552(13) Uani 1 1 d . . . .
N13 N 0.7898(4) 0.8424(4) 0.5473(3) 0.0405(12) Uani 1 1 d . . . .
C50 C 0.7970(6) 0.8177(4) 0.6121(3) 0.0448(15) Uani 1 1 d . . . .
H50 H 0.7295 0.8072 0.6322 0.054 Uiso 1 1 calc R . . .
C51 C 0.6837(6) 0.8556(5) 0.5103(4) 0.0482(16) Uani 1 1 d . . . .
H51A H 0.6245 0.8417 0.5398 0.072 Uiso 1 1 calc GR . . .
H51B H 0.6653 0.8152 0.4595 0.072 Uiso 1 1 calc GR . . .
H51C H 0.6899 0.9188 0.5069 0.072 Uiso 1 1 calc GR . . .
C52 C 0.8876(6) 0.8602(5) 0.5114(4) 0.0542(18) Uani 1 1 d . . . .
H52A H 0.9550 0.8583 0.5451 0.081 Uiso 1 1 calc GR . . .
H52B H 0.8931 0.9202 0.5008 0.081 Uiso 1 1 calc GR . . .
H52C H 0.8806 0.8139 0.4640 0.081 Uiso 1 1 calc GR . . .
O5 O 0.8116(5) 1.0549(4) 0.4809(3) 0.0732(16) Uani 1 1 d . . . .
N14 N 0.8313(4) 1.1554(4) 0.4087(3) 0.0450(13) Uani 1 1 d . . . .
C53 C 0.8272(5) 1.1327(5) 0.4739(4) 0.0522(17) Uani 1 1 d . . . .
H53 H 0.8371 1.1803 0.5184 0.063 Uiso 1 1 calc R . . .
C54 C 0.8225(7) 1.0872(6) 0.3396(4) 0.069(2) Uani 1 1 d . . . .
H54A H 0.8944 1.0921 0.3209 0.103 Uiso 1 1 calc GR . . .
H54B H 0.7644 1.0960 0.3018 0.103 Uiso 1 1 calc GR . . .
H54C H 0.8025 1.0269 0.3489 0.103 Uiso 1 1 calc GR . . .
C55 C 0.8554(6) 1.2475(5) 0.4048(5) 0.063(2) Uani 1 1 d . . . .
H55A H 0.8573 1.2874 0.4547 0.094 Uiso 1 1 calc GR . . .
H55B H 0.7973 1.2591 0.3686 0.094 Uiso 1 1 calc GR . . .
H55C H 0.9284 1.2594 0.3883 0.094 Uiso 1 1 calc GR . . .

loop_
_atom_site_aniso_label
_atom_site_aniso_U_11
_atom_site_aniso_U_22
_atom_site_aniso_U_33
_atom_site_aniso_U_23
_atom_site_aniso_U_13
_atom_site_aniso_U_12
Fe1 0.0303(5) 0.0470(5) 0.0291(4) 0.0071(4) 0.0008(3) 0.0143(4)
Fe2 0.0295(4) 0.0424(5) 0.0284(4) 0.0130(4) -0.0001(3) 0.0090(4)
S1 0.0276(7) 0.0408(9) 0.0357(7) 0.0124(6) -0.0001(6) 0.0066(6)
O1 0.033(2) 0.042(2) 0.046(2) -0.0015(19) -0.0079(19) 0.0144(19)
O2 0.026(2) 0.042(2) 0.059(3) 0.024(2) 0.0173(19) 0.0148(18)
O3 0.081(4) 0.091(4) 0.037(3) 0.004(3) 0.016(3) 0.030(3)
N1 0.029(3) 0.046(3) 0.040(3) -0.004(2) -0.007(2) 0.010(2)
N2 0.025(2) 0.034(3) 0.032(2) 0.010(2) 0.0047(19) 0.0099(19)
N3 0.031(3) 0.039(3) 0.035(3) 0.013(2) 0.006(2) 0.013(2)
N4 0.043(3) 0.058(3) 0.033(3) 0.022(2) 0.011(2) 0.028(3)
N5 0.083(5) 0.062(4) 0.048(3) 0.033(3) 0.028(3) 0.045(4)
N6 0.025(2) 0.050(3) 0.028(2) 0.020(2) -0.0024(19) 0.000(2)
N7 0.0232(17) 0.053(2) 0.0386(19) 0.0190(17) -0.0013(14) 0.0024(16)
N8 0.0232(17) 0.053(2) 0.0386(19) 0.0190(17) -0.0013(14) 0.0024(16)
N9 0.035(3) 0.036(3) 0.032(2) 0.009(2) 0.002(2) 0.009(2)
N10 0.052(3) 0.047(3) 0.027(2) 0.002(2) -0.004(2) -0.001(3)
N11 0.028(3) 0.056(4) 0.105(5) 0.012(4) 0.018(3) 0.010(3)
N12 0.098(5) 0.067(4) 0.034(3) 0.010(3) 0.022(3) 0.010(4)
C1 0.033(3) 0.041(4) 0.060(4) 0.023(3) 0.007(3) 0.010(3)
C2A 0.026(2) 0.056(3) 0.026(3) 0.014(2) 0.003(2) 0.010(2)
C2B 0.026(2) 0.056(3) 0.026(3) 0.014(2) 0.003(2) 0.010(2)
C3 0.030(3) 0.043(4) 0.045(3) 0.016(3) 0.005(3) 0.016(3)
C4 0.028(3) 0.037(3) 0.039(3) 0.011(3) 0.003(2) 0.008(2)
C5 0.029(3) 0.030(3) 0.028(3) 0.003(2) -0.002(2) 0.002(2)
C6 0.033(3) 0.039(3) 0.034(3) 0.012(3) 0.003(2) 0.010(3)
C7 0.035(3) 0.045(4) 0.033(3) 0.013(3) 0.000(2) 0.010(3)
C8 0.046(4) 0.050(4) 0.034(3) 0.011(3) -0.006(3) 0.007(3)
C9 0.039(3) 0.042(4) 0.032(3) 0.008(3) 0.000(3) 0.001(3)
C10 0.031(3) 0.034(3) 0.032(3) 0.008(2) 0.003(2) 0.003(2)
C11 0.038(3) 0.046(4) 0.043(3) 0.013(3) 0.013(3) 0.013(3)
C12 0.049(4) 0.057(5) 0.069(5) 0.005(4) 0.035(4) 0.004(3)
C13 0.055(4) 0.092(6) 0.037(3) 0.030(4) 0.009(3) 0.043(4)
C14 0.046(4) 0.078(5) 0.035(3) 0.027(3) 0.012(3) 0.029(4)
C15 0.062(5) 0.055(4) 0.033(3) 0.020(3) 0.017(3) 0.020(4)
C16 0.058(4) 0.041(4) 0.045(4) 0.015(3) 0.014(3) 0.011(3)
C17 0.066(5) 0.054(5) 0.049(4) 0.012(3) 0.020(4) 0.005(4)
C18 0.094(7) 0.054(5) 0.055(5) 0.016(4) 0.026(5) 0.012(5)
C19 0.123(8) 0.045(5) 0.049(4) 0.022(3) 0.032(5) 0.033(5)
C20 0.069(5) 0.060(5) 0.042(4) 0.027(3) 0.027(3) 0.027(4)
C21 0.096(7) 0.108(7) 0.081(6) 0.064(6) 0.043(5) 0.074(6)
C22 0.096(7) 0.117(8) 0.092(7) 0.067(6) 0.014(6) 0.060(6)
C23A 0.026(2) 0.056(3) 0.026(3) 0.014(2) 0.003(2) 0.010(2)
C23B 0.026(2) 0.056(3) 0.026(3) 0.014(2) 0.003(2) 0.010(2)
C24A 0.026(2) 0.056(3) 0.026(3) 0.014(2) 0.003(2) 0.010(2)
C24B 0.026(2) 0.056(3) 0.026(3) 0.014(2) 0.003(2) 0.010(2)
C25 0.028(3) 0.064(4) 0.045(3) 0.028(3) 0.000(3) 0.008(3)
C26 0.034(3) 0.037(3) 0.029(3) 0.011(2) 0.004(2) 0.012(2)
C27 0.031(3) 0.055(4) 0.043(3) 0.023(3) -0.002(3) 0.009(3)
C28 0.043(4) 0.057(4) 0.050(4) 0.021(3) -0.010(3) 0.008(3)
C29 0.044(4) 0.062(4) 0.049(4) 0.030(3) -0.005(3) 0.010(3)
C30 0.045(4) 0.049(4) 0.048(4) 0.025(3) 0.003(3) 0.007(3)
C31 0.030(3) 0.045(4) 0.037(3) 0.015(3) 0.000(2) 0.009(3)
C32 0.044(4) 0.079(5) 0.055(4) 0.033(4) 0.000(3) 0.003(4)
C33 0.047(4) 0.080(6) 0.081(6) 0.029(5) 0.004(4) 0.015(4)
C34 0.039(4) 0.085(6) 0.046(4) -0.011(4) -0.001(3) -0.009(4)
C35 0.046(4) 0.045(4) 0.030(3) 0.008(3) 0.002(3) 0.003(3)
C36 0.041(3) 0.033(3) 0.026(3) 0.008(2) 0.004(2) 0.011(2)
C37 0.039(4) 0.049(4) 0.037(3) 0.015(3) 0.006(3) 0.012(3)
C38 0.043(4) 0.055(4) 0.048(4) 0.012(3) 0.011(3) 0.014(3)
C39 0.058(4) 0.050(4) 0.045(4) 0.016(3) 0.022(3) 0.020(3)
C40 0.072(5) 0.045(4) 0.028(3) 0.005(3) 0.010(3) 0.018(3)
C41 0.045(4) 0.036(3) 0.032(3) 0.010(3) 0.004(3) 0.004(3)
C42 0.062(5) 0.095(7) 0.039(4) -0.001(4) 0.000(4) -0.008(5)
C43 0.055(5) 0.125(8) 0.055(5) 0.004(5) -0.006(4) 0.014(5)
C44 0.038(4) 0.058(5) 0.063(4) 0.010(4) 0.009(3) 0.008(3)
C45 0.047(5) 0.070(6) 0.121(8) 0.035(6) -0.014(5) -0.004(4)
C46 0.049(6) 0.116(9) 0.193(13) -0.009(9) 0.055(7) 0.025(6)
C47 0.111(5) 0.063(4) 0.054(3) 0.016(3) 0.031(3) 0.029(4)
C48A 0.111(5) 0.063(4) 0.054(3) 0.016(3) 0.031(3) 0.029(4)
C48B 0.111(5) 0.063(4) 0.054(3) 0.016(3) 0.031(3) 0.029(4)
C49A 0.111(5) 0.063(4) 0.054(3) 0.016(3) 0.031(3) 0.029(4)
C49B 0.111(5) 0.063(4) 0.054(3) 0.016(3) 0.031(3) 0.029(4)
F1 0.068(3) 0.095(3) 0.080(3) 0.044(2) 0.027(2) 0.033(2)
F2 0.054(3) 0.106(4) 0.051(2) 0.003(2) 0.004(2) 0.008(2)
F3 0.068(3) 0.084(3) 0.084(3) 0.026(3) 0.011(3) -0.015(3)
F4A 0.068(3) 0.095(3) 0.080(3) 0.044(2) 0.027(2) 0.033(2)
F4B 0.068(3) 0.095(3) 0.080(3) 0.044(2) 0.027(2) 0.033(2)
B1 0.038(4) 0.056(5) 0.053(5) 0.013(4) 0.007(3) 0.017(4)
F5 0.075(2) 0.116(3) 0.072(2) 0.038(2) -0.0093(16) 0.0087(19)
F6A 0.075(2) 0.116(3) 0.072(2) 0.038(2) -0.0093(16) 0.0087(19)
F6B 0.075(2) 0.116(3) 0.072(2) 0.038(2) -0.0093(16) 0.0087(19)
F7A 0.075(2) 0.116(3) 0.072(2) 0.038(2) -0.0093(16) 0.0087(19)
F7B 0.075(2) 0.116(3) 0.072(2) 0.038(2) -0.0093(16) 0.0087(19)
F8A 0.075(2) 0.116(3) 0.072(2) 0.038(2) -0.0093(16) 0.0087(19)
F8B 0.075(2) 0.116(3) 0.072(2) 0.038(2) -0.0093(16) 0.0087(19)
B2 0.041(5) 0.070(6) 0.063(5) 0.034(5) -0.012(4) -0.002(4)
O4 0.055(3) 0.079(4) 0.038(2) 0.021(2) 0.003(2) 0.028(3)
N13 0.035(3) 0.046(3) 0.041(3) 0.013(2) 0.001(2) 0.012(2)
C50 0.050(4) 0.048(4) 0.038(3) 0.007(3) 0.011(3) 0.018(3)
C51 0.044(4) 0.048(4) 0.051(4) 0.013(3) -0.006(3) 0.012(3)
C52 0.043(4) 0.075(5) 0.049(4) 0.025(4) 0.004(3) 0.016(4)
O5 0.057(3) 0.075(4) 0.094(4) 0.044(3) -0.002(3) 0.006(3)
N14 0.036(3) 0.051(3) 0.047(3) 0.011(3) 0.000(2) 0.011(2)
C53 0.037(4) 0.062(5) 0.058(4) 0.019(4) 0.001(3) 0.006(3)
C54 0.053(5) 0.087(6) 0.060(5) 0.003(4) 0.003(4) 0.019(4)
C55 0.046(4) 0.069(5) 0.080(5) 0.028(4) 0.013(4) 0.017(4)

loop_
_atom_type_symbol
_atom_type_description
_atom_type_scat_dispersion_real
_atom_type_scat_dispersion_imag
_atom_type_scat_source
C C 0.0033 0.0016 'International Tables Vol C Tables 4.2.6.8 and 6.1.1.4'
H H 0.0000 0.0000 'International Tables Vol C Tables 4.2.6.8 and 6.1.1.4'
B B 0.0013 0.0007 'International Tables Vol C Tables 4.2.6.8 and 6.1.1.4'
F F 0.0171 0.0103 'International Tables Vol C Tables 4.2.6.8 and 6.1.1.4'
Fe Fe 0.3463 0.8444 'International Tables Vol C Tables 4.2.6.8 and 6.1.1.4'
N N 0.0061 0.0033 'International Tables Vol C Tables 4.2.6.8 and 6.1.1.4'
O O 0.0106 0.0060 'International Tables Vol C Tables 4.2.6.8 and 6.1.1.4'
S S 0.1246 0.1234 'International Tables Vol C Tables 4.2.6.8 and 6.1.1.4'

loop_
_geom_angle_atom_site_label_1
_geom_angle_atom_site_label_2
_geom_angle_atom_site_label_3
_geom_angle
O1 Fe1 O2 121.52(16)
O1 Fe1 O3 87.5(2)
O1 Fe1 N1 79.41(17)
O1 Fe1 N2 89.34(18)
O1 Fe1 N4 148.19(18)
O2 Fe1 O3 85.95(19)
O2 Fe1 N1 157.65(17)
O2 Fe1 N2 94.83(17)
O2 Fe1 N4 88.05(17)
O3 Fe1 N1 104.0(2)
O3 Fe1 N4 82.8(2)
N2 Fe1 O3 176.7(2)
N2 Fe1 N1 76.38(18)
N2 Fe1 N4 100.37(18)
N4 Fe1 N1 73.71(19)
O1 Fe2 S1 107.23(13)
O1 Fe2 N6 80.97(17)
O1 Fe2 N7 120.5(2)
O1 Fe2 N9 102.91(18)
N6 Fe2 S1 171.79(13)
N7 Fe2 S1 99.05(13)
N7 Fe2 N6 75.94(17)
N9 Fe2 S1 102.06(14)
N9 Fe2 N6 75.87(18)
N9 Fe2 N7 122.6(2)
Fe2 O1 Fe1 127.4(2)
C1 O1 Fe1 117.4(3)
C1 O1 Fe2 114.1(3)
C44 O2 Fe1 124.5(5)
C47 O3 Fe1 134.2(6)
C2A N1 Fe1 102.0(4)
C2A N1 C3 121.4(6)
C2A N1 C13 106.1(5)
C2B N1 Fe1 107.5(6)
C3 N1 Fe1 109.4(3)
C3 N1 C2B 92.9(8)
C3 N1 C13 110.1(5)
C13 N1 Fe1 106.7(4)
C13 N1 C2B 128.8(8)
C4 N2 Fe1 115.8(4)
C4 N2 C5 105.7(5)
C5 N2 Fe1 138.4(4)
C4 N3 C10 106.4(4)
C4 N3 C11 127.7(5)
C10 N3 C11 125.9(5)
C14 N4 Fe1 114.9(5)
C14 N4 C15 104.5(6)
C15 N4 Fe1 140.4(4)
C14 N5 C20 107.8(6)
C14 N5 C21 125.3(7)
C20 N5 C21 126.9(7)
C23A N6 Fe2 100.7(4)
C23B N6 Fe2 103.7(6)
C23B N6 C24B 112.5(11)
C24A N6 Fe2 109.7(4)
C24A N6 C23A 111.6(6)
C24B N6 Fe2 110.6(7)
C34 N6 Fe2 110.2(4)
C34 N6 C23A 106.9(6)
C34 N6 C23B 130.5(9)
C34 N6 C24A 116.6(6)
C34 N6 C24B 88.2(9)
C25 N7 Fe2 117.6(4)
C25 N7 C26 105.0(5)
C26 N7 Fe2 137.2(4)
C25 N8 C31 106.4(5)
C25 N8 C32 129.3(5)
C31 N8 C32 124.3(5)
C35 N9 Fe2 117.5(4)
C35 N9 C36 105.6(5)
C36 N9 Fe2 136.8(4)
C35 N10 C41 106.6(5)
C35 N10 C42 128.7(6)
C41 N10 C42 124.5(6)
C44 N11 C45 120.9(7)
C44 N11 C46 121.9(8)
C45 N11 C46 117.0(7)
C47 N12 C48A 119.9(8)
C47 N12 C48B 111.3(12)
C47 N12 C49A 118.0(9)
C47 N12 C49B 137.4(14)
C48A N12 C49A 122.0(8)
C49B N12 C48B 100.9(17)
O1 C1 C2A 111.9(5)
O1 C1 C2B 121.5(7)
O1 C1 C23A 112.5(6)
O1 C1 C23B 121.2(7)
C2B C1 C23B 116.6(9)
C23A C1 C2A 111.1(6)
N1 C2A C1 113.6(6)
C1 C2B N1 111.9(9)
N1 C3 C4 111.2(5)
N2 C4 N3 113.0(5)
N2 C4 C3 123.3(5)
N3 C4 C3 123.8(5)
N2 C5 C10 108.8(5)
C6 C5 N2 130.5(5)
C6 C5 C10 120.6(5)
C7 C6 C5 117.3(5)
C6 C7 C8 121.4(6)
C9 C8 C7 121.6(6)
C8 C9 C10 117.4(6)
N3 C10 C5 106.0(5)
N3 C10 C9 132.3(5)
C9 C10 C5 121.6(5)
N3 C11 C12 112.7(5)
N1 C13 C14 109.6(5)
N4 C14 N5 112.9(7)
N4 C14 C13 120.5(7)
N5 C14 C13 126.5(6)
N4 C15 C20 110.5(6)
C16 C15 N4 131.2(6)
C16 C15 C20 118.3(7)
C15 C16 C17 118.5(7)
C16 C17 C18 122.2(8)
C19 C18 C17 120.3(8)
C18 C19 C20 117.4(7)
N5 C20 C15 104.3(6)
N5 C20 C19 132.4(7)
C19 C20 C15 123.3(8)
N5 C21 C22 111.5(7)
C1 C23A N6 112.5(6)
N6 C23B C1 114.1(10)
N6 C24A C25 108.0(6)
N6 C24B C25 105.1(10)
N7 C25 N8 113.6(5)
N7 C25 C24A 121.0(6)
N7 C25 C24B 121.8(8)
N8 C25 C24A 124.3(6)
N8 C25 C24B 119.6(7)
N7 C26 C31 109.7(5)
C27 C26 N7 131.2(6)
C27 C26 C31 119.2(5)
C28 C27 C26 118.2(6)
C27 C28 C29 121.1(6)
C30 C29 C28 122.3(6)
C29 C30 C31 115.8(6)
N8 C31 C26 105.3(5)
C30 C31 N8 131.4(6)
C30 C31 C26 123.4(5)
C33 C32 N8 110.2(7)
N6 C34 C35 110.7(5)
N9 C35 N10 112.8(6)
N9 C35 C34 122.3(5)
N10 C35 C34 124.9(6)
N9 C36 C41 109.7(5)
C37 C36 N9 129.9(5)
C37 C36 C41 120.5(5)
C38 C37 C36 117.7(6)
C37 C38 C39 120.6(6)
C40 C39 C38 122.6(6)
C39 C40 C41 116.1(6)
C36 C41 N10 105.5(5)
C40 C41 N10 132.1(6)
C40 C41 C36 122.4(6)
N10 C42 C43 110.0(7)
O2 C44 N11 124.1(7)
O3 C47 N12 131.0(10)
F2 B1 F1 108.1(7)
F3 B1 F1 107.1(6)
F3 B1 F2 109.7(6)
F3 B1 F4B 94.8(9)
F4A B1 F1 101.2(6)
F4A B1 F2 111.3(7)
F4A B1 F3 118.5(8)
F4B B1 F1 125.8(9)
F4B B1 F2 109.8(10)
F5 B2 F6A 101.9(6)
F5 B2 F7A 110.3(7)
F5 B2 F7B 102.6(10)
F5 B2 F8A 112.3(7)
F5 B2 F8B 100.1(10)
F6A B2 F7A 103.0(7)
F6A B2 F8A 107.2(7)
F6B B2 F5 133.5(10)
F6B B2 F7B 110.5(12)
F6B B2 F8B 113.9(12)
F7A B2 F8A 120.1(8)
F8B B2 F7B 85.5(13)
C50 N13 C51 121.2(6)
C50 N13 C52 121.6(5)
C52 N13 C51 117.1(5)
O4 C50 N13 126.2(6)
C53 N14 C54 120.9(7)
C53 N14 C55 121.9(6)
C55 N14 C54 116.9(7)
O5 C53 N14 124.6(8)

loop_
_geom_bond_atom_site_label_1
_geom_bond_atom_site_label_2
_geom_bond_distance
Fe1 O1 2.032(4)
Fe1 O2 2.110(4)
Fe1 O3 2.197(5)
Fe1 N1 2.325(5)
Fe1 N2 2.137(4)
Fe1 N4 2.212(6)
Fe2 S1 2.3487(17)
Fe2 O1 1.987(4)
Fe2 N6 2.337(5)
Fe2 N7 2.119(5)
Fe2 N9 2.087(5)
O1 C1 1.381(7)
O2 C44 1.234(8)
O3 C47 1.166(10)
N1 C2A 1.446(9)
N1 C2B 1.523(13)
N1 C3 1.465(8)
N1 C13 1.474(9)
N2 C4 1.309(7)
N2 C5 1.389(7)
N3 C4 1.365(7)
N3 C10 1.379(7)
N3 C11 1.466(7)
N4 C14 1.321(8)
N4 C15 1.394(9)
N5 C14 1.353(9)
N5 C20 1.389(10)
N5 C21 1.476(9)
N6 C23A 1.504(9)
N6 C23B 1.446(13)
N6 C24A 1.487(9)
N6 C24B 1.514(15)
N6 C34 1.427(8)
N7 C25 1.311(8)
N7 C26 1.392(7)
N8 C25 1.356(8)
N8 C31 1.394(7)
N8 C32 1.482(8)
N9 C35 1.313(8)
N9 C36 1.393(7)
N10 C35 1.369(7)
N10 C41 1.394(8)
N10 C42 1.447(9)
N11 C44 1.300(9)
N11 C45 1.444(11)
N11 C46 1.463(11)
N12 C47 1.297(9)
N12 C48A 1.467(11)
N12 C48B 1.499(16)
N12 C49A 1.471(12)
N12 C49B 1.449(15)
C1 C2A 1.516(9)
C1 C2B 1.468(13)
C1 C23A 1.470(9)
C1 C23B 1.499(13)
C3 C4 1.489(8)
C5 C6 1.386(8)
C5 C10 1.400(8)
C6 C7 1.374(8)
C7 C8 1.403(9)
C8 C9 1.360(9)
C9 C10 1.382(8)
C11 C12 1.505(9)
C13 C14 1.476(11)
C15 C16 1.381(10)
C15 C20 1.397(9)
C16 C17 1.384(10)
C17 C18 1.393(11)
C18 C19 1.360(12)
C19 C20 1.393(11)
C21 C22 1.498(12)
C24A C25 1.513(10)
C24B C25 1.541(17)
C26 C27 1.383(8)
C26 C31 1.396(8)
C27 C28 1.374(9)
C28 C29 1.395(9)
C29 C30 1.362(9)
C30 C31 1.388(8)
C32 C33 1.473(11)
C34 C35 1.496(9)
C36 C37 1.380(9)
C36 C41 1.394(8)
C37 C38 1.379(9)
C38 C39 1.397(9)
C39 C40 1.366(10)
C40 C41 1.383(9)
C42 C43 1.496(13)
F1 B1 1.383(9)
F2 B1 1.380(9)
F3 B1 1.372(9)
F4A B1 1.371(10)
F4B B1 1.375(14)
F5 B2 1.361(8)
F6A B2 1.381(10)
F6B B2 1.360(13)
F7A B2 1.394(9)
F7B B2 1.398(13)
F8A B2 1.396(10)
F8B B2 1.385(13)
O4 C50 1.219(8)
N13 C50 1.327(8)
N13 C51 1.455(8)
N13 C52 1.452(8)
O5 C53 1.220(9)
N14 C53 1.326(9)
N14 C54 1.438(9)
N14 C55 1.424(9)

loop_
_smtbx_masks_void_nr
_smtbx_masks_void_average_x
_smtbx_masks_void_average_y
_smtbx_masks_void_average_z
_smtbx_masks_void_volume
_smtbx_masks_void_count_electrons
1 0.000 0.500 0.000 273.1 72.0
